data_4028222
loop_
_publ_author_name
'R. Santhosh Reddy'
'Pragati K Prasad'
'Brij Bhushan Ahuja'
'Arumugam Sudalai'

_publ_contact_author
;

Dr. A. Sudalai

Scientist
CEPD  
National Chemical Laboratory
Dr. Homi Bhaba Road
Pune 411008, India
;
_publ_contact_author_email a.sudalai@ncl.res.in
_publ_contact_author_fax '91 020 2590 2547'
_publ_contact_author_phone '91 020 2590 2174'
_publ_section_title
;
 CuCN-Mediated Cascade Cyclization of 4-(2-Bromophenyl)-2-butenoates: A
 High-Yield Synthesis of Substituted Naphthalene Amino Esters
;
_journal_name_full 'Journal of Organic Chemistry'
_journal_page_first 5045
_journal_page_last 5050
_journal_paper_doi 10.1021/jo400244h
_journal_volume 78
_journal_year 2013
_chemical_formula_moiety 'C14 H12 N O4'
_chemical_formula_sum 'C14 H12 N O4'
_chemical_formula_weight 258.25
_chemical_name_systematic
; 
 ? 
;
_space_group_IT_number 14
_symmetry_cell_setting monoclinic
_symmetry_space_group_name_Hall '-P 2yn'
_symmetry_space_group_name_H-M 'P 1 21/n 1'
_atom_sites_solution_hydrogens geom
_atom_sites_solution_primary direct
_atom_sites_solution_secondary difmap
_cell_angle_alpha 90.00
_cell_angle_beta 99.538(6)
_cell_angle_gamma 90.00
_cell_formula_units_Z 4
_cell_length_a 7.1713(4)
_cell_length_b 11.2608(8)
_cell_length_c 15.5138(9)
_cell_measurement_reflns_used 3394
_cell_measurement_temperature 293(2)
_cell_measurement_theta_max 26.360
_cell_volume 1235.49(13)
_computing_cell_refinement 'Bruker SMART'
_computing_data_collection 'Bruker SMART'
_computing_data_reduction 'Bruker SAINT'
_computing_molecular_graphics 'Bruker SHELXTL'
_computing_publication_material 'Bruker SHELXTL'
_computing_structure_refinement 'Bruker SHELXTL'
_computing_structure_solution 'Bruker SHELXTL'
_diffrn_ambient_temperature 293(2)
_diffrn_measured_fraction_theta_full 0.970
_diffrn_measured_fraction_theta_max 0.970
_diffrn_radiation_monochromator graphite
_diffrn_radiation_source 'fine-focus sealed tube'
_diffrn_radiation_type MoK\a
_diffrn_radiation_wavelength 0.71073
_diffrn_reflns_av_R_equivalents 0.0203
_diffrn_reflns_av_sigmaI/netI 0.0290
_diffrn_reflns_limit_h_max 5
_diffrn_reflns_limit_h_min -9
_diffrn_reflns_limit_k_max 10
_diffrn_reflns_limit_k_min -14
_diffrn_reflns_limit_l_max 21
_diffrn_reflns_limit_l_min -19
_diffrn_reflns_number 3394
_diffrn_reflns_theta_full 26.36
_diffrn_reflns_theta_max 26.36
_diffrn_reflns_theta_min 2.97
_exptl_absorpt_coefficient_mu 0.103
_exptl_absorpt_correction_T_max 0.8787
_exptl_absorpt_correction_T_min 0.7076
_exptl_absorpt_correction_type multi-scan
_exptl_absorpt_process_details 'Blessing, Acta Cryst. (1995) A51 33-58'
_exptl_crystal_colour PINK
_exptl_crystal_density_diffrn 1.388
_exptl_crystal_description rod
_exptl_crystal_F_000 540.30
_exptl_crystal_size_max 0.552
_exptl_crystal_size_mid 0.332
_exptl_crystal_size_min 0.241
_refine_diff_density_max 0.309
_refine_diff_density_min -0.242
_refine_diff_density_rms 0.043
_refine_ls_extinction_method none
_refine_ls_goodness_of_fit_ref 1.434
_refine_ls_hydrogen_treatment constr
_refine_ls_matrix_type full
_refine_ls_number_parameters 174
_refine_ls_number_reflns 3394
_refine_ls_number_restraints 0
_refine_ls_restrained_S_all 1.434
_refine_ls_R_factor_all 0.0930
_refine_ls_R_factor_gt 0.0680
_refine_ls_shift/su_max 0.001
_refine_ls_shift/su_mean 0.000
_refine_ls_structure_factor_coef Fsqd
_refine_ls_weighting_details 'calc w=1/[\s^2^(Fo^2^)+(0.1000P)^2^+0.0000P] where P=(Fo^2^+2Fc^2^)/3'
_refine_ls_weighting_scheme calc
_refine_ls_wR_factor_gt 0.2185
_refine_ls_wR_factor_ref 0.2476
_reflns_number_gt 1911
_reflns_number_total 3394
_reflns_threshold_expression >2sigma(I)
_cod_data_source_file jo400244h.cif
_cod_data_source_block NO2NaptCOOH
_cod_original_cell_volume 1235.49(14)
_cod_original_sg_symbol_H-M 'P 21/n'
_cod_database_code 4028222

loop_
_symmetry_equiv_pos_as_xyz
'x, y, z'
'-x+1/2, y+1/2, -z+1/2'
'-x, -y, -z'
'x-1/2, -y-1/2, z-1/2'

loop_
_atom_site_label
_atom_site_type_symbol
_atom_site_fract_x
_atom_site_fract_y
_atom_site_fract_z
_atom_site_U_iso_or_equiv
_atom_site_adp_type
_atom_site_occupancy
_atom_site_symmetry_multiplicity
_atom_site_calc_flag
_atom_site_refinement_flags
C1 C 0.7609(2) 0.5092(2) 0.01272(13) 0.0506(5) Uani 1 1 d .
C2 C 0.6049(2) 0.3388(2) -0.11022(12) 0.0512(5) Uani 1 1 d .
C3 C 0.7188(2) 0.5415(2) -0.07703(12) 0.0502(5) Uani 1 1 d .
C4 C 0.8423(3) 0.5959(2) 0.07335(14) 0.0568(6) Uani 1 1 d .
H4 H 0.8716 0.5773 0.1325 0.068 Uiso 1 1 calc R
O5 O 0.4918(3) 0.14384(17) -0.13219(10) 0.0728(5) Uani 1 1 d .
C6 C 0.6372(3) 0.4522(2) -0.13961(13) 0.0537(6) Uani 1 1 d .
C7 C 0.8776(3) 0.7067(2) 0.04490(14) 0.0600(6) Uani 1 1 d .
C8 C 0.7256(3) 0.3933(2) 0.03956(13) 0.0573(6) Uani 1 1 d .
H8 H 0.7538 0.3732 0.0984 0.069 Uiso 1 1 calc R
C9 C 0.7584(3) 0.6574(2) -0.10204(15) 0.0633(6) Uani 1 1 d .
H9 H 0.7297 0.6782 -0.1608 0.076 Uiso 1 1 calc R
C10 C 0.6506(3) 0.3105(2) -0.01987(13) 0.0565(6) Uani 1 1 d .
H10 H 0.6289 0.2340 -0.0012 0.068 Uiso 1 1 calc R
C11 C 0.9661(3) 0.7943(2) 0.10934(15) 0.0561(5) Uani 1 1 d .
O12 O 0.4823(3) 0.25661(19) -0.25099(10) 0.0822(6) Uani 1 1 d .
C13 C 0.5205(3) 0.2456(2) -0.17217(15) 0.0598(6) Uani 1 1 d .
C14 C 0.8380(3) 0.7410(2) -0.04278(16) 0.0645(6) Uani 1 1 d .
H14 H 0.8645 0.8173 -0.0603 0.077 Uiso 1 1 calc R
N15 N 0.5991(3) 0.4824(2) -0.22622(12) 0.0762(7) Uani 1 1 d .
H15A H 0.5203 0.4323 -0.2543 0.091 Uiso 1 1 d R
H15B H 0.5495 0.5525 -0.2310 0.091 Uiso 1 1 d R
O16 O 1.0005(3) 0.7662(2) 0.18579(14) 0.0970(7) Uani 1 1 d .
O17 O 1.0032(4) 0.8910(2) 0.08438(16) 0.1074(8) Uani 1 1 d .
C18 C 0.4229(4) 0.0451(3) -0.18810(19) 0.0823(8) Uani 1 1 d .
H18A H 0.5117 0.0266 -0.2270 0.099 Uiso 1 1 calc R
H18B H 0.3021 0.0649 -0.2232 0.099 Uiso 1 1 calc R
C19 C 0.4017(5) -0.0590(3) -0.1307(2) 0.1086(11) Uani 1 1 d .
H19A H 0.3507 -0.1251 -0.1661 0.163 Uiso 1 1 calc R
H19B H 0.3177 -0.0387 -0.0908 0.163 Uiso 1 1 calc R
H19C H 0.5230 -0.0802 -0.0983 0.163 Uiso 1 1 calc R

loop_
_atom_site_aniso_label
_atom_site_aniso_U_11
_atom_site_aniso_U_22
_atom_site_aniso_U_33
_atom_site_aniso_U_23
_atom_site_aniso_U_13
_atom_site_aniso_U_12
C1 0.0401(10) 0.0670(14) 0.0452(11) -0.0004(10) 0.0089(8) 0.0132(9)
C2 0.0424(10) 0.0650(14) 0.0460(10) -0.0029(10) 0.0069(8) 0.0082(9)
C3 0.0401(10) 0.0672(14) 0.0434(10) 0.0005(10) 0.0069(8) 0.0100(8)
C4 0.0476(11) 0.0749(16) 0.0479(11) -0.0007(11) 0.0076(9) 0.0135(10)
O5 0.0856(11) 0.0683(12) 0.0612(10) -0.0099(8) 0.0021(8) -0.0012(8)
C6 0.0429(10) 0.0755(16) 0.0418(10) -0.0001(10) 0.0045(8) 0.0106(9)
C7 0.0451(11) 0.0720(15) 0.0626(14) -0.0127(12) 0.0079(9) 0.0114(10)
C8 0.0551(12) 0.0748(16) 0.0415(10) 0.0012(10) 0.0062(9) 0.0123(10)
C9 0.0551(12) 0.0806(17) 0.0534(12) 0.0077(11) 0.0063(10) 0.0037(11)
C10 0.0523(11) 0.0661(15) 0.0514(11) 0.0025(10) 0.0093(9) 0.0108(9)
C11 0.0537(12) 0.0581(13) 0.0555(12) -0.0138(11) 0.0059(9) 0.0046(10)
O12 0.0958(13) 0.0969(16) 0.0501(9) -0.0122(9) 0.0006(9) -0.0062(10)
C13 0.0545(12) 0.0719(16) 0.0530(12) -0.0057(11) 0.0088(10) 0.0090(10)
C14 0.0583(12) 0.0682(16) 0.0666(14) 0.0036(12) 0.0093(11) 0.0011(10)
N15 0.0839(13) 0.0914(17) 0.0474(10) 0.0041(10) -0.0059(9) 0.0021(12)
O16 0.1089(16) 0.0961(16) 0.0798(13) -0.0279(11) -0.0025(11) 0.0029(11)
O17 0.1205(17) 0.0971(18) 0.1020(16) -0.0271(14) 0.0110(13) -0.0164(13)
C18 0.0847(17) 0.0799(19) 0.0795(17) -0.0181(15) 0.0055(14) -0.0034(14)
C19 0.129(3) 0.072(2) 0.114(3) -0.0042(18) -0.012(2) 0.0052(18)

loop_
_atom_type_symbol
_atom_type_description
_atom_type_scat_dispersion_real
_atom_type_scat_dispersion_imag
_atom_type_scat_source
C C 0.0033 0.0016 'International Tables Vol C Tables 4.2.6.8 and 6.1.1.4'
H H 0.0000 0.0000 'International Tables Vol C Tables 4.2.6.8 and 6.1.1.4'
O O 0.0106 0.0060 'International Tables Vol C Tables 4.2.6.8 and 6.1.1.4'
N N 0.0061 0.0033 'International Tables Vol C Tables 4.2.6.8 and 6.1.1.4'

loop_
_geom_angle_atom_site_label_1
_geom_angle_atom_site_label_2
_geom_angle_atom_site_label_3
_geom_angle
C8 C1 C4 121.27(19)
C8 C1 C3 120.6(2)
C4 C1 C3 118.2(2)
C6 C2 C10 120.4(2)
C6 C2 C13 120.71(18)
C10 C2 C13 118.9(2)
C9 C3 C1 119.3(2)
C9 C3 C6 122.45(19)
C1 C3 C6 118.3(2)
C7 C4 C1 119.8(2)
C7 C4 H4 120.1
C1 C4 H4 120.1
C13 O5 C18 116.42(19)
N15 C6 C2 122.3(2)
N15 C6 C3 118.5(2)
C2 C6 C3 119.22(18)
C4 C7 C14 123.4(2)
C4 C7 C11 118.5(2)
C14 C7 C11 118.1(2)
C10 C8 C1 120.46(19)
C10 C8 H8 119.8
C1 C8 H8 119.8
C14 C9 C3 122.2(2)
C14 C9 H9 118.9
C3 C9 H9 118.9
C8 C10 C2 121.1(2)
C8 C10 H10 119.5
C2 C10 H10 119.5
O17 C11 O16 122.2(3)
O17 C11 C7 118.9(2)
O16 C11 C7 119.0(2)
O12 C13 O5 121.9(2)
O12 C13 C2 125.5(2)
O5 C13 C2 112.60(19)
C9 C14 C7 117.2(2)
C9 C14 H14 121.4
C7 C14 H14 121.4
C6 N15 H15A 109.9
C6 N15 H15B 108.9
H15A N15 H15B 109.1
O5 C18 C19 107.7(2)
O5 C18 H18A 110.2
C19 C18 H18A 110.2
O5 C18 H18B 110.2
C19 C18 H18B 110.2
H18A C18 H18B 108.5
C18 C19 H19A 109.5
C18 C19 H19B 109.5
H19A C19 H19B 109.5
C18 C19 H19C 109.5
H19A C19 H19C 109.5
H19B C19 H19C 109.5

loop_
_geom_bond_atom_site_label_1
_geom_bond_atom_site_label_2
_geom_bond_distance
C1 C8 1.405(3)
C1 C4 1.413(3)
C1 C3 1.422(3)
C2 C6 1.388(3)
C2 C10 1.422(3)
C2 C13 1.483(3)
C3 C9 1.404(3)
C3 C6 1.452(3)
C4 C7 1.362(3)
C4 H4 0.9300
O5 C13 1.335(3)
O5 C18 1.446(3)
C6 N15 1.369(3)
C7 C14 1.397(3)
C7 C11 1.471(3)
C8 C10 1.358(3)
C8 H8 0.9300
C9 C14 1.373(3)
C9 H9 0.9300
C10 H10 0.9300
C11 O17 1.200(3)
C11 O16 1.213(3)
O12 C13 1.214(3)
C14 H14 0.9300
N15 H15A 0.8639
N15 H15B 0.8636
C18 C19 1.495(5)
C18 H18A 0.9700
C18 H18B 0.9700
C19 H19A 0.9600
C19 H19B 0.9600
C19 H19C 0.9600
